data_7049571
loop_
_publ_author_name
'D\"ubek, Gizem'
'Franz, Daniel'
'Eisenhut, Carsten'
'Altmann, Philipp J.'
'Inoue, Shigeyoshi'

_publ_section_title
;
 Reactivity of an NHC-stabilized pyramidal hydrosilylene with
 electrophilic boron sources.
;
_journal_issue 17
_journal_name_full 'Dalton transactions (Cambridge, England : 2003)'
_journal_page_first 5756
_journal_page_last 5765
_journal_paper_doi 10.1039/c9dt00608g
_journal_volume 48
_journal_year 2019
_chemical_compound_source 'see text'
_chemical_formula_moiety 'C19 H40 B Br3 N2 Si2'
_chemical_formula_sum 'C19 H40 B Br3 N2 Si2'
_chemical_formula_weight 603.22
_space_group_IT_number 14
_space_group_name_Hall '-P 2yn'
_space_group_name_H-M_alt 'P 1 21/n 1'
_symmetry_cell_setting monoclinic
_symmetry_Int_Tables_number 14
_symmetry_space_group_name_Hall '-P 2yn'
_symmetry_space_group_name_H-M 'P 1 21/n 1'
_atom_sites_solution_hydrogens mixed
_audit_update_record
;
2019-02-09 deposited with the CCDC.    2019-04-03 downloaded from the CCDC.
;
_cell_angle_alpha 90
_cell_angle_beta 93.274(17)
_cell_angle_gamma 90
_cell_formula_units_Z 4
_cell_length_a 9.131(5)
_cell_length_b 20.191(11)
_cell_length_c 14.376(8)
_cell_measurement_reflns_used 9041
_cell_measurement_temperature 100
_cell_measurement_theta_max 29.5241
_cell_measurement_theta_min 2.4514
_cell_volume 2646(3)
_computing_cell_refinement 'SAINT (Bruker, 2014)'
_computing_data_collection 'APEX III Control Software (Bruker, 2015)'
_computing_data_reduction 'SAINT (Bruker, 2014)'
_computing_molecular_graphics 'PLATON (Spek, 2011)'
_computing_publication_material 'PLATON (Spek, 2011), enCIFer (Allen, 2014)'
_computing_structure_refinement 'SHELXL2014 (Sheldrick, 2014), SHELXLE (Huebschle, 2011)'
_computing_structure_solution 'SHELXT (Sheldrick, 2015)'
_diffrn_ambient_temperature 100
_diffrn_detector ' CMOS plate '
_diffrn_detector_area_resol_mean 16
_diffrn_measured_fraction_theta_full 0.999
_diffrn_measured_fraction_theta_max 0.986
_diffrn_measurement_device ' \k-geometry diffractometer '
_diffrn_measurement_device_type ' Bruker Photon CMOS '
_diffrn_measurement_method ' phi- and omega-rotation '
_diffrn_radiation_monochromator 'Helios optic'
_diffrn_radiation_probe x-ray
_diffrn_radiation_source 'IMS microsource'
_diffrn_radiation_type MoK\a
_diffrn_radiation_wavelength 0.71073
_diffrn_reflns_av_R_equivalents 0.0396
_diffrn_reflns_av_unetI/netI 0.0486
_diffrn_reflns_limit_h_max 12
_diffrn_reflns_limit_h_min -12
_diffrn_reflns_limit_k_max 21
_diffrn_reflns_limit_k_min -27
_diffrn_reflns_limit_l_max 19
_diffrn_reflns_limit_l_min -17
_diffrn_reflns_number 23398
_diffrn_reflns_reduction_process
;
;
_diffrn_reflns_theta_full 25.24
_diffrn_reflns_theta_max 29.65
_diffrn_reflns_theta_min 2.45
_exptl_absorpt_coefficient_mu 4.673
_exptl_absorpt_correction_T_max 0.7459
_exptl_absorpt_correction_T_min 0.3574
_exptl_absorpt_correction_type multi-scan
_exptl_absorpt_process_details 'SADABS 2014/5, Bruker, 2014'
_exptl_crystal_colour 'clear colourless'
_exptl_crystal_density_diffrn 1.514
_exptl_crystal_density_method 'Not Measured'
_exptl_crystal_description fragment
_exptl_crystal_F_000 1224
_exptl_crystal_size_max 0.344
_exptl_crystal_size_mid 0.286
_exptl_crystal_size_min 0.263
_refine_diff_density_max 2.227
_refine_diff_density_min -0.726
_refine_diff_density_rms 0.108
_refine_ls_extinction_method none
_refine_ls_goodness_of_fit_ref 1.048
_refine_ls_hydrogen_treatment mixed
_refine_ls_matrix_type full
_refine_ls_number_parameters 380
_refine_ls_number_reflns 7373
_refine_ls_number_restraints 331
_refine_ls_restrained_S_all 1.028
_refine_ls_R_factor_all 0.0577
_refine_ls_R_factor_gt 0.0396
_refine_ls_shift/su_max 0.001
_refine_ls_shift/su_mean 0.000
_refine_ls_structure_factor_coef Fsqd
_refine_ls_weighting_details 'W=1/[\S^2^(FO^2^)+(0.0206P)^2^+5.5045P] WHERE P=(FO^2^+2FC^2^)/3'
_refine_ls_weighting_scheme calc
_refine_ls_wR_factor_gt 0.0784
_refine_ls_wR_factor_ref 0.0837
_reflns_number_gt 5871
_reflns_number_total 7373
_reflns_threshold_expression I>2\s(I)
_cod_data_source_file c9dt00608g2.cif
_cod_data_source_block mo_dubgi11_0m
_cod_depositor_comments 'Adding full bibliography for 7049570--7049573.cif.'
_cod_original_sg_symbol_H-M 'P 21/n'
_cod_database_code 7049571

loop_
_space_group_symop_id
_space_group_symop_operation_xyz
1 x,y,z
2 1/2-x,1/2+y,1/2-z
3 -x,-y,-z
4 1/2+x,1/2-y,1/2+z

loop_
_atom_site_label
_atom_site_type_symbol
_atom_site_fract_x
_atom_site_fract_y
_atom_site_fract_z
_atom_site_U_iso_or_equiv
_atom_site_adp_type
_atom_site_occupancy
_atom_site_site_symmetry_order
_atom_site_calc_flag
_atom_site_refinement_flags_posn
_atom_site_refinement_flags_adp
_atom_site_refinement_flags_occupancy
_atom_site_disorder_assembly
_atom_site_disorder_group
B1 B 0.0519(3) 0.29182(18) 0.6863(2) 0.0173(6) Uani 1 1 d . . . . .
Br1 Br -0.10601(3) 0.34279(2) 0.61158(2) 0.02239(8) Uani 1 1 d . . . . .
Br2 Br -0.02928(4) 0.26320(2) 0.80833(2) 0.03360(10) Uani 1 1 d . . . . .
Br3 Br 0.10011(3) 0.20781(2) 0.61345(2) 0.02035(7) Uani 1 1 d . . . . .
H1 H 0.265(4) 0.3533(18) 0.592(2) 0.024 Uiso 1 1 d . U . . .
Si1 Si 0.24324(8) 0.34465(4) 0.69021(5) 0.01529(16) Uani 1 1 d . U . . .
Si2 Si 0.29837(8) 0.45416(4) 0.75259(5) 0.01426(15) Uani 1 1 d . U . . .
N1 N 0.4311(3) 0.25213(12) 0.80240(16) 0.0161(5) Uani 1 1 d . . . . .
N2 N 0.4865(2) 0.25388(13) 0.65932(16) 0.0165(5) Uani 1 1 d . . . . .
C1 C 0.3946(3) 0.28060(14) 0.71977(18) 0.0144(5) Uani 1 1 d . . . . .
C2 C 0.5466(3) 0.20831(16) 0.7952(2) 0.0198(6) Uani 1 1 d . . . . .
C3 C 0.5813(3) 0.20930(16) 0.7048(2) 0.0204(6) Uani 1 1 d . . . . .
C4 C 0.3543(3) 0.26276(17) 0.88801(19) 0.0208(6) Uani 1 1 d . . . . .
H4A H 0.2831 0.2987 0.8782 0.031 Uiso 1 1 calc R U . . .
H4B H 0.4255 0.2746 0.9389 0.031 Uiso 1 1 calc R U . . .
H4C H 0.3030 0.2221 0.9041 0.031 Uiso 1 1 calc R U . . .
C5 C 0.6135(4) 0.17311(19) 0.8785(2) 0.0303(8) Uani 1 1 d . . . . .
H5A H 0.6910 0.1434 0.8592 0.045 Uiso 1 1 calc R U . . .
H5B H 0.5379 0.1472 0.9078 0.045 Uiso 1 1 calc R U . . .
H5C H 0.6554 0.2056 0.9232 0.045 Uiso 1 1 calc R U . . .
C6 C 0.6940(3) 0.17050(18) 0.6576(3) 0.0300(8) Uani 1 1 d . . . . .
H6A H 0.6454 0.1388 0.6144 0.045 Uiso 1 1 calc R U . . .
H6B H 0.7557 0.1465 0.7043 0.045 Uiso 1 1 calc R U . . .
H6C H 0.7550 0.2006 0.6230 0.045 Uiso 1 1 calc R U . . .
C7 C 0.4900(4) 0.2672(2) 0.5594(2) 0.0285(7) Uani 1 1 d . . . . .
H7A H 0.5641 0.2390 0.5326 0.043 Uiso 1 1 calc R U . . .
H7B H 0.5146 0.3138 0.5498 0.043 Uiso 1 1 calc R U . . .
H7C H 0.3935 0.2576 0.5290 0.043 Uiso 1 1 calc R U . . .
C8 C 0.1723(4) 0.4761(2) 0.8539(3) 0.0232(5) Uani 0.648(4) 1 d D U P A 3
C9 C 0.1641(5) 0.4195(2) 0.9247(3) 0.0239(6) Uani 0.648(4) 1 d D U P A 3
H9A H 0.1201 0.3804 0.8938 0.036 Uiso 0.648(4) 1 calc R U P A 3
H9B H 0.1037 0.4333 0.9755 0.036 Uiso 0.648(4) 1 calc R U P A 3
H9C H 0.2631 0.4086 0.9500 0.036 Uiso 0.648(4) 1 calc R U P A 3
C10 C 0.2214(6) 0.5389(3) 0.9074(4) 0.0249(7) Uani 0.648(4) 1 d D U P A 3
H10A H 0.2296 0.5757 0.8635 0.037 Uiso 0.648(4) 1 calc R U P A 3
H10B H 0.3169 0.5310 0.9402 0.037 Uiso 0.648(4) 1 calc R U P A 3
H10C H 0.1490 0.5500 0.9527 0.037 Uiso 0.648(4) 1 calc R U P A 3
C11 C 0.0130(5) 0.4869(3) 0.8141(3) 0.0251(7) Uani 0.648(4) 1 d D U P A 3
H11A H 0.0080 0.5276 0.7768 0.038 Uiso 0.648(4) 1 calc R U P A 3
H11B H -0.0525 0.4908 0.8655 0.038 Uiso 0.648(4) 1 calc R U P A 3
H11C H -0.0174 0.4492 0.7747 0.038 Uiso 0.648(4) 1 calc R U P A 3
C8A C 0.1826(6) 0.4749(3) 0.8557(4) 0.0235(5) Uani 0.352(4) 1 d D U P A 4
C9A C 0.2514(8) 0.4432(4) 0.9449(5) 0.0236(8) Uani 0.352(4) 1 d D U P A 4
H9AD H 0.2617 0.3954 0.9354 0.035 Uiso 0.352(4) 1 calc R U P A 4
H9AE H 0.1881 0.4512 0.9965 0.035 Uiso 0.352(4) 1 calc R U P A 4
H9AF H 0.3482 0.4627 0.9596 0.035 Uiso 0.352(4) 1 calc R U P A 4
C10A C 0.1693(10) 0.5497(3) 0.8731(7) 0.0237(8) Uani 0.352(4) 1 d D U P A 4
H10D H 0.2675 0.5693 0.8804 0.036 Uiso 0.352(4) 1 calc R U P A 4
H10E H 0.1173 0.5571 0.9300 0.036 Uiso 0.352(4) 1 calc R U P A 4
H10F H 0.1147 0.5704 0.8201 0.036 Uiso 0.352(4) 1 calc R U P A 4
C11A C 0.0258(8) 0.4459(4) 0.8433(6) 0.0245(7) Uani 0.352(4) 1 d D U P A 4
H11D H -0.0208 0.4612 0.7841 0.037 Uiso 0.352(4) 1 calc R U P A 4
H11E H -0.0321 0.4606 0.8947 0.037 Uiso 0.352(4) 1 calc R U P A 4
H11F H 0.0311 0.3974 0.8431 0.037 Uiso 0.352(4) 1 calc R U P A 4
C12 C 0.2664(8) 0.5127(3) 0.6485(4) 0.0248(18) Uani 0.650(7) 1 d D U P A 5
C13 C 0.2592(9) 0.5864(3) 0.6761(5) 0.0301(17) Uani 0.650(7) 1 d D U P A 5
H13A H 0.2490 0.6137 0.6197 0.045 Uiso 0.650(7) 1 calc R U P A 5
H13B H 0.3494 0.5987 0.7122 0.045 Uiso 0.650(7) 1 calc R U P A 5
H13C H 0.1747 0.5937 0.7139 0.045 Uiso 0.650(7) 1 calc R U P A 5
C14 C 0.1212(6) 0.4960(3) 0.5928(4) 0.0279(13) Uani 0.650(7) 1 d D U P A 5
H14A H 0.1058 0.5275 0.5412 0.042 Uiso 0.650(7) 1 calc R U P A 5
H14B H 0.0395 0.4992 0.6339 0.042 Uiso 0.650(7) 1 calc R U P A 5
H14C H 0.1263 0.4510 0.5679 0.042 Uiso 0.650(7) 1 calc R U P A 5
C15 C 0.3865(6) 0.5061(3) 0.5786(3) 0.0316(14) Uani 0.650(7) 1 d D U P A 5
H15A H 0.3595 0.5322 0.5227 0.047 Uiso 0.650(7) 1 calc R U P A 5
H15B H 0.3970 0.4594 0.5613 0.047 Uiso 0.650(7) 1 calc R U P A 5
H15C H 0.4798 0.5224 0.6070 0.047 Uiso 0.650(7) 1 calc R U P A 5
C12A C 0.2302(10) 0.5096(4) 0.6412(4) 0.016(3) Uani 0.350(7) 1 d D U P A 6
C13A C 0.2960(13) 0.5799(6) 0.6480(11) 0.037(4) Uani 0.350(7) 1 d D U P A 6
H13D H 0.4018 0.5777 0.6402 0.055 Uiso 0.350(7) 1 calc R U P A 6
H13E H 0.2784 0.5990 0.7090 0.055 Uiso 0.350(7) 1 calc R U P A 6
H13F H 0.2496 0.6078 0.5989 0.055 Uiso 0.350(7) 1 calc R U P A 6
C14A C 0.0614(8) 0.5173(5) 0.6336(7) 0.026(2) Uani 0.350(7) 1 d D U P A 6
H14D H 0.0320 0.5414 0.5765 0.039 Uiso 0.350(7) 1 calc R U P A 6
H14E H 0.0297 0.5419 0.6877 0.039 Uiso 0.350(7) 1 calc R U P A 6
H14F H 0.0156 0.4734 0.6320 0.039 Uiso 0.350(7) 1 calc R U P A 6
C15A C 0.2706(10) 0.4805(5) 0.5474(6) 0.030(3) Uani 0.350(7) 1 d D U P A 6
H15D H 0.2138 0.4400 0.5346 0.045 Uiso 0.350(7) 1 calc R U P A 6
H15E H 0.3756 0.4701 0.5499 0.045 Uiso 0.350(7) 1 calc R U P A 6
H15F H 0.2482 0.5129 0.4978 0.045 Uiso 0.350(7) 1 calc R U P A 6
C16 C 0.5072(4) 0.4568(2) 0.7972(3) 0.0227(5) Uani 0.656(4) 1 d D U P A 1
C17 C 0.5334(5) 0.4231(3) 0.8928(3) 0.0243(7) Uani 0.656(4) 1 d D U P A 1
H17A H 0.4964 0.3775 0.8893 0.036 Uiso 0.656(4) 1 calc R U P A 1
H17B H 0.4818 0.4477 0.9397 0.036 Uiso 0.656(4) 1 calc R U P A 1
H17C H 0.6387 0.4226 0.9103 0.036 Uiso 0.656(4) 1 calc R U P A 1
C18 C 0.6050(5) 0.4188(2) 0.7304(3) 0.0239(6) Uani 0.656(4) 1 d D U P A 1
H18A H 0.5818 0.4334 0.6662 0.036 Uiso 0.656(4) 1 calc R U P A 1
H18B H 0.5865 0.3712 0.7352 0.036 Uiso 0.656(4) 1 calc R U P A 1
H18C H 0.7085 0.4279 0.7475 0.036 Uiso 0.656(4) 1 calc R U P A 1
C19 C 0.5671(6) 0.5276(2) 0.8070(4) 0.0237(7) Uani 0.656(4) 1 d D U P A 1
H19A H 0.5602 0.5494 0.7460 0.036 Uiso 0.656(4) 1 calc R U P A 1
H19B H 0.6699 0.5261 0.8305 0.036 Uiso 0.656(4) 1 calc R U P A 1
H19C H 0.5094 0.5524 0.8506 0.036 Uiso 0.656(4) 1 calc R U P A 1
C16A C 0.5039(6) 0.4623(3) 0.7763(4) 0.0230(6) Uani 0.344(4) 1 d D U P A 2
C17A C 0.5701(9) 0.4062(4) 0.8380(5) 0.0237(7) Uani 0.344(4) 1 d D U P A 2
H17D H 0.5735 0.3653 0.8013 0.035 Uiso 0.344(4) 1 calc R U P A 2
H17E H 0.5092 0.3991 0.8910 0.035 Uiso 0.344(4) 1 calc R U P A 2
H17F H 0.6697 0.4184 0.8607 0.035 Uiso 0.344(4) 1 calc R U P A 2
C18A C 0.5884(9) 0.4605(4) 0.6857(4) 0.0234(8) Uani 0.344(4) 1 d D U P A 2
H18D H 0.5679 0.4187 0.6529 0.035 Uiso 0.344(4) 1 calc R U P A 2
H18E H 0.6939 0.4641 0.7015 0.035 Uiso 0.344(4) 1 calc R U P A 2
H18F H 0.5567 0.4976 0.6455 0.035 Uiso 0.344(4) 1 calc R U P A 2
C19A C 0.5418(12) 0.5277(3) 0.8262(6) 0.0228(8) Uani 0.344(4) 1 d D U P A 2
H19D H 0.6484 0.5312 0.8373 0.034 Uiso 0.344(4) 1 calc R U P A 2
H19E H 0.4950 0.5290 0.8858 0.034 Uiso 0.344(4) 1 calc R U P A 2
H19F H 0.5061 0.5648 0.7872 0.034 Uiso 0.344(4) 1 calc R U P A 2

loop_
_atom_site_aniso_label
_atom_site_aniso_U_11
_atom_site_aniso_U_22
_atom_site_aniso_U_33
_atom_site_aniso_U_23
_atom_site_aniso_U_13
_atom_site_aniso_U_12
B1 0.0152(14) 0.0225(17) 0.0143(14) -0.0008(14) 0.0005(11) -0.0016(13)
Br1 0.01735(13) 0.02537(17) 0.02387(15) -0.00371(13) -0.00381(11) 0.00529(12)
Br2 0.02931(17) 0.0559(3) 0.01593(14) 0.00342(15) 0.00418(12) -0.01586(16)
Br3 0.01883(14) 0.01663(15) 0.02513(15) -0.00063(12) -0.00258(11) 0.00085(11)
Si1 0.0141(3) 0.0191(4) 0.0126(3) -0.0003(3) 0.0009(3) 0.0011(3)
Si2 0.0149(3) 0.0149(4) 0.0135(3) -0.0006(3) 0.0047(3) 0.0009(3)
N1 0.0168(11) 0.0170(13) 0.0143(11) -0.0022(10) -0.0003(9) -0.0022(9)
N2 0.0128(10) 0.0236(14) 0.0134(10) -0.0055(10) 0.0020(8) -0.0010(9)
C1 0.0123(12) 0.0171(15) 0.0138(12) -0.0034(11) 0.0012(10) -0.0007(10)
C2 0.0148(13) 0.0191(15) 0.0247(14) 0.0006(13) -0.0057(11) 0.0005(11)
C3 0.0108(12) 0.0197(15) 0.0305(16) -0.0080(13) -0.0006(11) 0.0014(11)
C4 0.0264(15) 0.0233(16) 0.0130(12) 0.0004(12) 0.0030(11) 0.0013(13)
C5 0.0254(16) 0.034(2) 0.0305(17) 0.0044(15) -0.0054(13) 0.0093(14)
C6 0.0203(15) 0.033(2) 0.0375(18) -0.0129(16) 0.0049(13) 0.0040(14)
C7 0.0239(15) 0.047(2) 0.0146(13) -0.0035(15) 0.0028(12) 0.0011(15)
C8 0.0244(11) 0.0248(12) 0.0216(11) -0.0033(10) 0.0113(9) 0.0017(10)
C9 0.0254(13) 0.0261(14) 0.0213(13) -0.0027(12) 0.0118(11) 0.0014(12)
C10 0.0274(14) 0.0251(15) 0.0232(14) -0.0043(13) 0.0110(12) 0.0017(13)
C11 0.0247(14) 0.0267(15) 0.0248(14) -0.0037(13) 0.0106(12) 0.0032(13)
C8A 0.0246(12) 0.0250(12) 0.0219(11) -0.0034(10) 0.0113(10) 0.0017(10)
C9A 0.0254(15) 0.0256(16) 0.0212(15) -0.0026(14) 0.0117(14) 0.0013(14)
C10A 0.0250(16) 0.0250(16) 0.0223(15) -0.0039(14) 0.0110(14) 0.0017(14)
C11A 0.0250(14) 0.0264(15) 0.0233(14) -0.0037(13) 0.0110(12) 0.0012(13)
C12 0.030(3) 0.026(4) 0.019(3) 0.004(3) -0.004(2) -0.001(3)
C13 0.047(4) 0.018(3) 0.025(4) 0.005(3) -0.004(3) -0.001(3)
C14 0.035(3) 0.025(3) 0.022(3) 0.003(2) -0.004(2) 0.003(2)
C15 0.042(3) 0.038(3) 0.016(2) 0.009(2) 0.008(2) -0.008(3)
C12A 0.020(5) 0.016(6) 0.012(5) 0.005(4) 0.002(4) 0.002(4)
C13A 0.056(9) 0.027(7) 0.026(8) -0.002(6) -0.008(6) -0.001(6)
C14A 0.031(5) 0.020(5) 0.026(5) 0.000(4) -0.009(4) 0.005(4)
C15A 0.037(6) 0.033(6) 0.019(4) -0.001(4) -0.002(4) 0.002(4)
C16 0.0161(10) 0.0246(12) 0.0275(13) -0.0070(10) 0.0016(9) -0.0016(9)
C17 0.0183(13) 0.0262(14) 0.0281(15) -0.0056(13) -0.0011(12) -0.0013(12)
C18 0.0164(12) 0.0262(14) 0.0291(14) -0.0076(12) 0.0020(11) -0.0009(11)
C19 0.0175(14) 0.0248(14) 0.0288(15) -0.0064(13) 0.0015(12) -0.0026(12)
C16A 0.0163(11) 0.0248(12) 0.0279(13) -0.0068(11) 0.0014(10) -0.0016(10)
C17A 0.0168(13) 0.0253(15) 0.0288(15) -0.0064(13) 0.0004(12) -0.0016(12)
C18A 0.0163(14) 0.0257(16) 0.0285(16) -0.0073(14) 0.0025(14) -0.0018(14)
C19A 0.0164(15) 0.0246(15) 0.0275(16) -0.0062(14) 0.0023(14) -0.0024(13)

loop_
_atom_type_symbol
_atom_type_description
_atom_type_scat_dispersion_real
_atom_type_scat_dispersion_imag
_atom_type_scat_source
C C 0.0033 0.0016 ' International Tables Vol C Tables 4.2.6.8 and 6.1.1.4'
H H 0.0000 0.0000 ' International Tables Vol C Tables 4.2.6.8 and 6.1.1.4'
B B 0.0013 0.0007 ' International Tables Vol C Tables 4.2.6.8 and 6.1.1.4'
Br Br -0.2901 2.4595 ' International Tables Vol C Tables 4.2.6.8 and 6.1.1.4'
N N 0.0061 0.0033 ' International Tables Vol C Tables 4.2.6.8 and 6.1.1.4'
Si Si 0.0817 0.0704 ' International Tables Vol C Tables 4.2.6.8 and 6.1.1.4'

loop_
_geom_angle_atom_site_label_1
_geom_angle_atom_site_label_2
_geom_angle_atom_site_label_3
_geom_angle
Br2 B1 Br1 108.60(15)
Br2 B1 Si1 118.62(15)
Br1 B1 Si1 109.28(17)
Br2 B1 Br3 107.78(17)
Br1 B1 Br3 108.38(15)
Si1 B1 Br3 103.71(14)
C1 Si1 B1 104.92(14)
C1 Si1 Si2 113.56(10)
B1 Si1 Si2 130.09(11)
C1 Si1 H1 99.1(14)
B1 Si1 H1 101.6(14)
Si2 Si1 H1 102.3(14)
C16A Si2 Si1 109.1(2)
C8A Si2 Si1 111.91(18)
C12 Si2 Si1 104.7(2)
C8 Si2 Si1 111.25(13)
C16 Si2 Si1 108.68(13)
C12A Si2 Si1 99.4(2)
C1 N1 C2 111.0(2)
C1 N1 C4 124.9(2)
C2 N1 C4 124.0(2)
C1 N2 C3 110.4(2)
C1 N2 C7 127.3(3)
C3 N2 C7 122.3(2)
N1 C1 N2 105.4(2)
N1 C1 Si1 128.5(2)
N2 C1 Si1 126.2(2)
C3 C2 N1 106.4(3)
C3 C2 C5 132.0(3)
N1 C2 C5 121.5(3)
C2 C3 N2 106.8(2)
C2 C3 C6 129.5(3)
N2 C3 C6 123.7(3)
N1 C4 H4A 109.5
N1 C4 H4B 109.5
H4A C4 H4B 109.5
N1 C4 H4C 109.5
H4A C4 H4C 109.5
H4B C4 H4C 109.5
C2 C5 H5A 109.5
C2 C5 H5B 109.5
H5A C5 H5B 109.5
C2 C5 H5C 109.5
H5A C5 H5C 109.5
H5B C5 H5C 109.5
C3 C6 H6A 109.5
C3 C6 H6B 109.5
H6A C6 H6B 109.5
C3 C6 H6C 109.5
H6A C6 H6C 109.5
H6B C6 H6C 109.5
N2 C7 H7A 109.5
N2 C7 H7B 109.5
H7A C7 H7B 109.5
N2 C7 H7C 109.5
H7A C7 H7C 109.5
H7B C7 H7C 109.5
C9 C8 C10 107.8(4)
C9 C8 C11 105.6(3)
C10 C8 C11 108.0(4)
C9 C8 Si2 112.2(3)
C10 C8 Si2 113.1(3)
C11 C8 Si2 109.7(3)
C8 C9 H9A 109.5
C8 C9 H9B 109.5
H9A C9 H9B 109.5
C8 C9 H9C 109.5
H9A C9 H9C 109.5
H9B C9 H9C 109.5
C8 C10 H10A 109.5
C8 C10 H10B 109.5
H10A C10 H10B 109.5
C8 C10 H10C 109.5
H10A C10 H10C 109.5
H10B C10 H10C 109.5
C8 C11 H11A 109.5
C8 C11 H11B 109.5
H11A C11 H11B 109.5
C8 C11 H11C 109.5
H11A C11 H11C 109.5
H11B C11 H11C 109.5
C9A C8A C10A 107.8(4)
C9A C8A C11A 105.6(4)
C10A C8A C11A 108.1(4)
C9A C8A Si2 109.7(4)
C10A C8A Si2 113.2(4)
C11A C8A Si2 112.0(4)
C8A C9A H9AD 109.5
C8A C9A H9AE 109.5
H9AD C9A H9AE 109.5
C8A C9A H9AF 109.5
H9AD C9A H9AF 109.5
H9AE C9A H9AF 109.5
C8A C10A H10D 109.5
C8A C10A H10E 109.5
H10D C10A H10E 109.5
C8A C10A H10F 109.5
H10D C10A H10F 109.5
H10E C10A H10F 109.5
C8A C11A H11D 109.5
C8A C11A H11E 109.5
H11D C11A H11E 109.5
C8A C11A H11F 109.5
H11D C11A H11F 109.5
H11E C11A H11F 109.5
C15 C12 C13 107.1(5)
C15 C12 C14 105.4(4)
C13 C12 C14 107.2(4)
C15 C12 Si2 112.0(4)
C13 C12 Si2 113.7(4)
C14 C12 Si2 111.0(4)
C12 C13 H13A 109.5
C12 C13 H13B 109.5
H13A C13 H13B 109.5
C12 C13 H13C 109.5
H13A C13 H13C 109.5
H13B C13 H13C 109.5
C12 C14 H14A 109.5
C12 C14 H14B 109.5
H14A C14 H14B 109.5
C12 C14 H14C 109.5
H14A C14 H14C 109.5
H14B C14 H14C 109.5
C12 C15 H15A 109.5
C12 C15 H15B 109.5
H15A C15 H15B 109.5
C12 C15 H15C 109.5
H15A C15 H15C 109.5
H15B C15 H15C 109.5
C15A C12A C13A 107.1(5)
C15A C12A C14A 105.4(5)
C13A C12A C14A 107.2(4)
C15A C12A Si2 113.9(5)
C13A C12A Si2 111.0(7)
C14A C12A Si2 111.8(5)
C12A C13A H13D 109.5
C12A C13A H13E 109.5
H13D C13A H13E 109.5
C12A C13A H13F 109.5
H13D C13A H13F 109.5
H13E C13A H13F 109.5
C12A C14A H14D 109.5
C12A C14A H14E 109.5
H14D C14A H14E 109.5
C12A C14A H14F 109.5
H14D C14A H14F 109.5
H14E C14A H14F 109.5
C12A C15A H15D 109.5
C12A C15A H15E 109.5
H15D C15A H15E 109.5
C12A C15A H15F 109.5
H15D C15A H15F 109.5
H15E C15A H15F 109.5
C19 C16 C17 107.1(3)
C19 C16 C18 107.6(3)
C17 C16 C18 105.6(3)
C19 C16 Si2 112.8(3)
C17 C16 Si2 112.0(3)
C18 C16 Si2 111.4(3)
C16 C17 H17A 109.5
C16 C17 H17B 109.5
H17A C17 H17B 109.5
C16 C17 H17C 109.5
H17A C17 H17C 109.5
H17B C17 H17C 109.5
C16 C18 H18A 109.5
C16 C18 H18B 109.5
H18A C18 H18B 109.5
C16 C18 H18C 109.5
H18A C18 H18C 109.5
H18B C18 H18C 109.5
C16 C19 H19A 109.5
C16 C19 H19B 109.5
H19A C19 H19B 109.5
C16 C19 H19C 109.5
H19A C19 H19C 109.5
H19B C19 H19C 109.5
C19A C16A C17A 107.1(3)
C19A C16A C18A 107.6(4)
C17A C16A C18A 105.6(3)
C19A C16A Si2 110.7(5)
C17A C16A Si2 113.1(5)
C18A C16A Si2 112.4(5)
C16A C17A H17D 109.5
C16A C17A H17E 109.5
H17D C17A H17E 109.5
C16A C17A H17F 109.5
H17D C17A H17F 109.5
H17E C17A H17F 109.5
C16A C18A H18D 109.5
C16A C18A H18E 109.5
H18D C18A H18E 109.5
C16A C18A H18F 109.5
H18D C18A H18F 109.5
H18E C18A H18F 109.5
C16A C19A H19D 109.5
C16A C19A H19E 109.5
H19D C19A H19E 109.5
C16A C19A H19F 109.5
H19D C19A H19F 109.5
H19E C19A H19F 109.5

loop_
_geom_bond_atom_site_label_1
_geom_bond_atom_site_label_2
_geom_bond_distance
B1 Br2 2.027(3)
B1 Br1 2.029(3)
B1 Si1 2.045(3)
B1 Br3 2.054(4)
Si1 C1 1.922(3)
Si1 Si2 2.4280(17)
Si1 H1 1.45(3)
Si2 C16A 1.896(6)
Si2 C8A 1.915(5)
Si2 C12 1.916(6)
Si2 C8 1.958(4)
Si2 C16 1.977(4)
Si2 C12A 2.022(7)
N1 C1 1.345(4)
N1 C2 1.385(4)
N1 C4 1.467(4)
N2 C1 1.354(3)
N2 C3 1.387(4)
N2 C7 1.463(4)
C2 C3 1.355(4)
C2 C5 1.493(4)
C3 C6 1.488(4)
C4 H4A 0.9800
C4 H4B 0.9800
C4 H4C 0.9800
C5 H5A 0.9800
C5 H5B 0.9800
C5 H5C 0.9800
C6 H6A 0.9800
C6 H6B 0.9800
C6 H6C 0.9800
C7 H7A 0.9800
C7 H7B 0.9800
C7 H7C 0.9800
C8 C9 1.535(6)
C8 C10 1.536(5)
C8 C11 1.548(5)
C9 H9A 0.9800
C9 H9B 0.9800
C9 H9C 0.9800
C10 H10A 0.9800
C10 H10B 0.9800
C10 H10C 0.9800
C11 H11A 0.9800
C11 H11B 0.9800
C11 H11C 0.9800
C8A C9A 1.535(6)
C8A C10A 1.536(5)
C8A C11A 1.548(6)
C9A H9AD 0.9800
C9A H9AE 0.9800
C9A H9AF 0.9800
C10A H10D 0.9800
C10A H10E 0.9800
C10A H10F 0.9800
C11A H11D 0.9800
C11A H11E 0.9800
C11A H11F 0.9800
C12 C15 1.536(6)
C12 C13 1.543(7)
C12 C14 1.547(8)
C13 H13A 0.9800
C13 H13B 0.9800
C13 H13C 0.9800
C14 H14A 0.9800
C14 H14B 0.9800
C14 H14C 0.9800
C15 H15A 0.9800
C15 H15B 0.9800
C15 H15C 0.9800
C12A C15A 1.536(6)
C12A C13A 1.543(7)
C12A C14A 1.547(8)
C13A H13D 0.9800
C13A H13E 0.9800
C13A H13F 0.9800
C14A H14D 0.9800
C14A H14E 0.9800
C14A H14F 0.9800
C15A H15D 0.9800
C15A H15E 0.9800
C15A H15F 0.9800
C16 C19 1.533(5)
C16 C17 1.541(6)
C16 C18 1.552(5)
C17 H17A 0.9800
C17 H17B 0.9800
C17 H17C 0.9800
C18 H18A 0.9800
C18 H18B 0.9800
C18 H18C 0.9800
C19 H19A 0.9800
C19 H19B 0.9800
C19 H19C 0.9800
C16A C19A 1.533(5)
C16A C17A 1.540(6)
C16A C18A 1.552(5)
C17A H17D 0.9800
C17A H17E 0.9800
C17A H17F 0.9800
C18A H18D 0.9800
C18A H18E 0.9800
C18A H18F 0.9800
C19A H19D 0.9800
C19A H19E 0.9800
C19A H19F 0.9800

loop_
_geom_torsion_atom_site_label_1
_geom_torsion_atom_site_label_2
_geom_torsion_atom_site_label_3
_geom_torsion_atom_site_label_4
_geom_torsion
C2 N1 C1 N2 0.8(3)
C4 N1 C1 N2 -175.9(3)
C2 N1 C1 Si1 180.0(2)
C4 N1 C1 Si1 3.2(4)
C3 N2 C1 N1 -0.7(3)
C7 N2 C1 N1 178.5(3)
C3 N2 C1 Si1 -179.8(2)
C7 N2 C1 Si1 -0.7(4)
C1 N1 C2 C3 -0.7(3)
C4 N1 C2 C3 176.1(3)
C1 N1 C2 C5 176.5(3)
C4 N1 C2 C5 -6.7(5)
N1 C2 C3 N2 0.2(3)
C5 C2 C3 N2 -176.5(3)
N1 C2 C3 C6 -178.1(3)
C5 C2 C3 C6 5.1(6)
C1 N2 C3 C2 0.3(3)
C7 N2 C3 C2 -179.0(3)
C1 N2 C3 C6 178.7(3)
C7 N2 C3 C6 -0.5(5)
Si1 Si2 C16A C19A -173.5(4)
Si1 Si2 C16A C17A -53.3(4)
Si1 Si2 C16A C18A 66.1(4)
